data_2000528
loop_
_publ_author_name
'Lapasset, J.'
'El Marini, A.'
'Roumestant, M. L.'
'Vidal, Y.'
'Viallefont, P.'

_publ_section_title
;
 Structure of the lactonic adduct from 2-hydroxypinan-3-one and glycine
;
_journal_issue 10
_journal_name_full 'Acta Crystallographica Section C'
_journal_page_first 1806
_journal_page_last 1808
_journal_paper_doi 10.1107/S0108270192001823
_journal_volume 48
_journal_year 1992
_chemical_formula_moiety 'C12 H17 N1 O2'
_chemical_formula_sum 'C12 H17 N O2'
_chemical_formula_weight 207.28
_symmetry_cell_setting monoclinic
_symmetry_space_group_name_H-M 'P 1 21 1'
_cell_angle_alpha 90
_cell_angle_beta 114.30(10)
_cell_angle_gamma 90
_cell_formula_units_Z 2
_cell_length_a 11.00(2)
_cell_length_b 7.480(10)
_cell_length_c 7.490(10)
_cell_volume 561.7(15)
_diffrn_radiation_type Cu
_diffrn_radiation_wavelength 1.5418
_exptl_absorpt_coefficient_mu 0.68
_exptl_crystal_density_diffrn 1.23
_exptl_crystal_F_000 224
_cod_data_source_file pa0249.cif
_cod_data_source_block pa0249a
_cod_original_cell_volume 562(3)
_cod_original_sg_symbol_H-M 'P 21'
_cod_original_formula_sum 'C12 H17 N1 O2'
_cod_database_code 2000528

loop_
_atom_site_label
_atom_site_fract_x
_atom_site_fract_y
_atom_site_fract_z
C(1) .9198(3) .5011(8) 1.2622(5)
C(2) .9308(4) .4847(8) 1.0677(6)
C(3) .8079(4) .3967(7) .9151(5)
C(4) .6786(3) .4025(7) .9449(5)
C(5) .7139(4) .4400(7) 1.1625(5)
C(6) .8432(4) .3339(8) 1.2870(6)
C(7) .7959(4) .6146(7) 1.2411(6)
C(8) .7732(5) .7876(8) 1.1228(7)
C(9) .7967(5) .6622(8) 1.4435(6)
C(10) .5694(4) .5255(8) .8062(6)
C(11) .6177(4) .1306(7) .7536(5)
C(12) .6960(4) .2122(8) .6478(6)
N .8163(3) .3048(7) .7766(5)
O(1) .6228(3) .2194 .9129(4)
O(2) .5567(3) -.0078(6) .7056(4)
H(11) 1.0221 .5305 1.3737
H(21) 1.0195 .4384 1.0648
H(22) .9422 .5875 1.0272
H(51) .6177 .4198 1.1788
H(61) .8612 .1976 1.2236
H(62) .8340 .3185 1.4060
H(81) .6695 .8238 1.0754
H(82) .8496 .8728 1.2257
H(83) .7733 .7927 .9748
H(91) .8682 .7608 1.4985
H(92) .7064 .7184 1.4335
H(93) .8528 .5576 1.5350
H(101) .6058 .6614 .8245
H(102) .4828 .5184 .8393
H(103) .5425 .4837 .6568
H(121) .6147 .3062 .5421
H(122) .7189 .1285 .5702

loop_
_geom_bond_atom_site_label_1
_geom_bond_atom_site_label_2
_geom_bond_distance
C(1) C(2) 1.516(6)
C(2) C(3) 1.515(6)
C(3) C(4) 1.528(6)
C(4) C(5) 1.538(5)
C(5) C(6) 1.559(7)
C(6) C(1) 1.561(8)
C(1) C(7) 1.558(6)
C(5) C(7) 1.558(7)
C(7) C(8) 1.530(8)
C(7) C(9) 1.554(6)
N C(3) 1.279(6)
N C(12) 1.453(6)
C(11) C(12) 1.518(8)
O(1) C(11) 1.346(5)
O(1) C(4) 1.479(5)
C(4) C(10) 1.530(7)
O(2) C(11) 1.205(7)
